data_7241484
loop_
_publ_author_name
'Tan, Davin'
'Ng, Zi Xuan'
'Ganguly, Rakesh'
'Li, Yongxin'
'Soo, Han Sen'
'Mohamed, Sharmarke'
'Garc\'ia, Felipe'

_publ_section_title
;
 Investigating the solid-state assembly of pharmaceutically-relevant
 N,N-dimethyl-O-thiocarbamates in the absence of labile hydrogen bonds
;
_journal_name_full CrystEngComm
_journal_paper_doi 10.1039/D0CE01336F
_journal_year 2020
_chemical_formula_sum 'C11 H15 N O S'
_chemical_formula_weight 209.30
_space_group_crystal_system triclinic
_space_group_IT_number 2
_space_group_name_Hall '-P 1'
_space_group_name_H-M_alt 'P -1'
_atom_sites_solution_hydrogens geom
_atom_sites_solution_primary dual
_audit_update_record
;
2018-03-21 deposited with the CCDC.	2020-10-30 downloaded from the CCDC.
;
_cell_angle_alpha 80.8887(15)
_cell_angle_beta 80.9328(14)
_cell_angle_gamma 80.5041(17)
_cell_formula_units_Z 4
_cell_length_a 7.3200(3)
_cell_length_b 11.5744(5)
_cell_length_c 13.5992(5)
_cell_measurement_reflns_used 5437
_cell_measurement_temperature 100.(2)
_cell_measurement_theta_max 30.5902
_cell_measurement_theta_min 2.5171
_cell_volume 1111.79(8)
_computing_cell_refinement 'SAINT V8.38A (Bruker AXS Inc., 2017)'
_computing_data_collection 'APEX3 (Bruker AXS Inc., 2017)'
_computing_data_reduction 'SAINT V8.38A (Bruker AXS Inc., 2017)'
_computing_publication_material 'APEX3 (Bruker AXS Inc., 2017)'
_computing_structure_refinement 'SHELXL-2016/6 (Sheldrick, 2016)'
_computing_structure_solution 'XS, VERSION 2013/1'
_diffrn_ambient_temperature 100.(2)
_diffrn_detector_area_resol_mean 7.4074
_diffrn_measured_fraction_theta_full 0.984
_diffrn_measured_fraction_theta_max 0.984
_diffrn_measurement_device_type 'Photon II CPADs detector'
_diffrn_measurement_method 'phi and omega scans'
_diffrn_radiation_monochromator 'Multilayer Mirror'
_diffrn_radiation_type MoK\a
_diffrn_radiation_wavelength 0.71073
_diffrn_reflns_av_R_equivalents 0.0556
_diffrn_reflns_av_unetI/netI 0.0721
_diffrn_reflns_limit_h_max 10
_diffrn_reflns_limit_h_min -10
_diffrn_reflns_limit_k_max 16
_diffrn_reflns_limit_k_min -16
_diffrn_reflns_limit_l_max 19
_diffrn_reflns_limit_l_min -19
_diffrn_reflns_number 22005
_diffrn_reflns_theta_full 31.06
_diffrn_reflns_theta_max 31.06
_diffrn_reflns_theta_min 2.20
_diffrn_source 'Incoatec microfocus source'
_diffrn_source_type 'Bruker D8 Quest'
_exptl_absorpt_coefficient_mu 0.259
_exptl_absorpt_correction_T_max 0.99
_exptl_absorpt_correction_T_min 0.87
_exptl_absorpt_correction_type multi-scan
_exptl_absorpt_process_details
;
SADABS-2016/2 - Bruker AXS area detector scaling and absorption correction
;
_exptl_crystal_colour colourless
_exptl_crystal_density_diffrn 1.250
_exptl_crystal_density_method 'not measured'
_exptl_crystal_description plate
_exptl_crystal_F_000 448
_exptl_crystal_size_max 0.180
_exptl_crystal_size_mid 0.120
_exptl_crystal_size_min 0.040
_refine_diff_density_max 0.366
_refine_diff_density_min -0.376
_refine_ls_extinction_method none
_refine_ls_goodness_of_fit_ref 1.030
_refine_ls_hydrogen_treatment constr
_refine_ls_matrix_type full
_refine_ls_number_parameters 261
_refine_ls_number_reflns 7017
_refine_ls_number_restraints 0
_refine_ls_restrained_S_all 1.030
_refine_ls_R_factor_all 0.0866
_refine_ls_R_factor_gt 0.0513
_refine_ls_shift/su_max 0.001
_refine_ls_shift/su_mean 0.000
_refine_ls_structure_factor_coef Fsqd
_refine_ls_weighting_details 'w=1/[\s^2^(Fo^2^)+(0.0398P)^2^+0.4534P] where P=(Fo^2^+2Fc^2^)/3'
_refine_ls_weighting_scheme calc
_refine_ls_wR_factor_gt 0.1032
_refine_ls_wR_factor_ref 0.1189
_reflns_number_gt 4894
_reflns_number_total 7017
_reflns_threshold_expression 'I > 2\s(I)'
_cod_data_source_file d0ce01336f2.cif
_cod_data_source_block fg796m
_cod_depositor_comments
;
The following automatic conversions were performed:

data item '_exptl_absorpt_correction_type' value 'Multi-Scan' was
changed to 'multi-scan' in accordance with the
/home/data/users/saulius/crontab/automatic-downloads/rss-feeds/RSC/lib/dictionaries/cif_core.dic
dictionary named 'cif_core.dic' version 2.4.2 last updated on
2011-04-26.

Automatic conversion script
Id: cif_fix_values 7556 2019-12-06 15:28:31Z antanas 
;
_cod_database_code 7241484

loop_
_space_group_symop_operation_xyz
'x, y, z'
'-x, -y, -z'

loop_
_atom_site_type_symbol
_atom_site_label
_atom_site_fract_x
_atom_site_fract_y
_atom_site_fract_z
_atom_site_U_iso_or_equiv
_atom_site_adp_type
_atom_site_calc_flag
_atom_site_refinement_flags_adp
_atom_site_refinement_flags_occupancy
_atom_site_refinement_flags_posn
_atom_site_occupancy
_atom_site_disorder_assembly
_atom_site_disorder_group
C C1 0.4017(2) 0.33512(15) 0.48633(12) 0.0170(3) Uani d . . . 1 . .
C C2 0.3122(2) 0.44936(15) 0.46506(12) 0.0160(3) Uani d . . . 1 . .
C C3 0.2068(2) 0.51725(16) 0.54667(13) 0.0205(3) Uani d . . . 1 . .
H H3A 0.097061 0.480018 0.578016 0.031 Uiso calc U . R 1 . .
H H3B 0.166315 0.598846 0.517845 0.031 Uiso calc U . R 1 . .
H H3C 0.288056 0.517221 0.597452 0.031 Uiso calc U . R 1 . .
C C4 0.3237(2) 0.49881(16) 0.36412(12) 0.0194(3) Uani d . . . 1 . .
H H4 0.265791 0.577547 0.346642 0.023 Uiso calc U . R 1 . .
C C5 0.4183(2) 0.43484(17) 0.28921(13) 0.0225(4) Uani d . . . 1 . .
H H5 0.422394 0.469126 0.220784 0.027 Uiso calc U . R 1 . .
C C6 0.5069(2) 0.32106(17) 0.31367(13) 0.0239(4) Uani d . . . 1 . .
H H6 0.570996 0.277765 0.261605 0.029 Uiso calc U . R 1 . .
C C7 0.5037(2) 0.26896(16) 0.41345(13) 0.0207(4) Uani d . . . 1 . .
C C8 0.6072(3) 0.14809(17) 0.44338(16) 0.0323(4) Uani d . . . 1 . .
H H8A 0.665389 0.113051 0.382916 0.048 Uiso calc U . R 1 . .
H H8B 0.519453 0.09769 0.483254 0.048 Uiso calc U . R 1 . .
H H8C 0.704117 0.154805 0.483483 0.048 Uiso calc U . R 1 . .
C C9 0.2927(2) 0.21107(15) 0.63512(12) 0.0186(3) Uani d . . . 1 . .
C C10 0.5022(3) 0.19847(17) 0.76092(14) 0.0267(4) Uani d . . . 1 . .
H H10A 0.610011 0.196593 0.708099 0.04 Uiso calc U . R 1 . .
H H10B 0.534064 0.142983 0.820085 0.04 Uiso calc U . R 1 . .
H H10C 0.468353 0.278549 0.779244 0.04 Uiso calc U . R 1 . .
C C11 0.2392(3) 0.08013(17) 0.79249(13) 0.0272(4) Uani d . . . 1 . .
H H11A 0.123735 0.075193 0.766422 0.041 Uiso calc U . R 1 . .
H H11B 0.208336 0.106578 0.85889 0.041 Uiso calc U . R 1 . .
H H11C 0.315767 0.002094 0.79815 0.041 Uiso calc U . R 1 . .
C C12 0.0353(2) 0.30918(15) 0.01078(12) 0.0170(3) Uani d . . . 1 . .
C C13 0.1570(2) 0.38309(15) -0.04437(12) 0.0180(3) Uani d . . . 1 . .
C C14 0.3012(3) 0.42423(17) 0.00406(15) 0.0263(4) Uani d . . . 1 . .
H H14A 0.369736 0.4785 -0.045254 0.039 Uiso calc U . R 1 . .
H H14B 0.388689 0.355871 0.028187 0.039 Uiso calc U . R 1 . .
H H14C 0.239274 0.465135 0.060831 0.039 Uiso calc U . R 1 . .
C C15 0.1405(2) 0.41616(16) -0.14554(13) 0.0213(4) Uani d . . . 1 . .
H H15 0.22111 0.46698 -0.185608 0.026 Uiso calc U . R 1 . .
C C16 0.0080(3) 0.37601(16) -0.18890(13) 0.0225(4) Uani d . . . 1 . .
H H16 -0.001175 0.39901 -0.258378 0.027 Uiso calc U . R 1 . .
C C17 -0.1106(2) 0.30265(16) -0.13140(13) 0.0216(4) Uani d . . . 1 . .
H H17 -0.200792 0.275537 -0.161945 0.026 Uiso calc U . R 1 . .
C C18 -0.1004(2) 0.26765(15) -0.02909(12) 0.0187(3) Uani d . . . 1 . .
C C19 -0.2266(3) 0.18663(17) 0.03411(14) 0.0277(4) Uani d . . . 1 . .
H H19A -0.154352 0.108729 0.050871 0.042 Uiso calc U . R 1 . .
H H19B -0.326788 0.178759 -0.00338 0.042 Uiso calc U . R 1 . .
H H19C -0.281154 0.219501 0.096111 0.042 Uiso calc U . R 1 . .
C C20 0.1451(2) 0.18542(15) 0.15397(12) 0.0184(3) Uani d . . . 1 . .
C C21 0.0348(2) 0.27855(16) 0.30596(12) 0.0209(4) Uani d . . . 1 . .
H H21A 0.053094 0.354532 0.265145 0.031 Uiso calc U . R 1 . .
H H21B 0.081088 0.274388 0.370414 0.031 Uiso calc U . R 1 . .
H H21C -0.098663 0.271274 0.317959 0.031 Uiso calc U . R 1 . .
C C22 0.2268(3) 0.07817(16) 0.31217(13) 0.0255(4) Uani d . . . 1 . .
H H22A 0.164055 0.01016 0.310272 0.038 Uiso calc U . R 1 . .
H H22B 0.217456 0.093049 0.381878 0.038 Uiso calc U . R 1 . .
H H22C 0.358703 0.061432 0.284277 0.038 Uiso calc U . R 1 . .
N N1 0.3433(2) 0.16442(13) 0.72396(10) 0.0210(3) Uani d . . . 1 . .
N N2 0.1375(2) 0.18218(13) 0.25276(10) 0.0190(3) Uani d . . . 1 . .
O O1 0.40959(17) 0.28904(11) 0.58792(8) 0.0204(3) Uani d . . . 1 . .
O O2 0.03840(17) 0.28480(11) 0.11543(8) 0.0205(3) Uani d . . . 1 . .
S S1 0.11243(6) 0.18344(4) 0.58550(3) 0.02261(11) Uani d . . . 1 . .
S S2 0.26643(7) 0.08487(4) 0.08497(3) 0.02599(12) Uani d . . . 1 . .

loop_
_atom_site_aniso_label
_atom_site_aniso_U_11
_atom_site_aniso_U_22
_atom_site_aniso_U_33
_atom_site_aniso_U_12
_atom_site_aniso_U_13
_atom_site_aniso_U_23
C1 0.0167(8) 0.0201(9) 0.0152(7) -0.0076(6) -0.0038(6) 0.0008(6)
C2 0.0112(7) 0.0197(8) 0.0182(8) -0.0055(6) -0.0026(6) -0.0017(6)
C3 0.0183(8) 0.0234(9) 0.0199(8) -0.0032(7) -0.0021(7) -0.0039(7)
C4 0.0174(8) 0.0208(9) 0.0209(8) -0.0069(7) -0.0056(7) 0.0022(7)
C5 0.0193(8) 0.0345(11) 0.0155(8) -0.0112(7) -0.0025(6) -0.0012(7)
C6 0.0191(9) 0.0325(10) 0.0230(9) -0.0087(7) 0.0013(7) -0.0110(8)
C7 0.0164(8) 0.0210(9) 0.0260(9) -0.0054(7) -0.0018(7) -0.0054(7)
C8 0.0285(10) 0.0235(10) 0.0434(12) -0.0005(8) -0.0016(9) -0.0070(9)
C9 0.0225(9) 0.0151(8) 0.0177(8) -0.0039(6) -0.0010(7) -0.0016(6)
C10 0.0330(11) 0.0229(10) 0.0262(9) -0.0028(8) -0.0163(8) 0.0015(8)
C11 0.0377(11) 0.0234(10) 0.0181(8) -0.0063(8) -0.0014(8) 0.0044(7)
C12 0.0190(8) 0.0165(8) 0.0144(7) 0.0021(6) -0.0041(6) -0.0021(6)
C13 0.0155(8) 0.0176(8) 0.0212(8) -0.0003(6) -0.0035(6) -0.0045(7)
C14 0.0220(9) 0.0272(10) 0.0324(10) -0.0047(8) -0.0084(8) -0.0068(8)
C15 0.0188(8) 0.0217(9) 0.0213(8) -0.0033(7) -0.0001(7) 0.0010(7)
C16 0.0239(9) 0.0262(10) 0.0159(8) -0.0007(7) -0.0050(7) 0.0009(7)
C17 0.0195(8) 0.0250(9) 0.0228(8) -0.0020(7) -0.0083(7) -0.0065(7)
C18 0.0187(8) 0.0175(8) 0.0193(8) -0.0016(6) -0.0013(6) -0.0031(6)
C19 0.0281(10) 0.0262(10) 0.0292(9) -0.0107(8) 0.0009(8) -0.0026(8)
C20 0.0209(8) 0.0174(8) 0.0168(8) -0.0016(6) -0.0045(6) -0.0017(6)
C21 0.0212(9) 0.0243(9) 0.0172(8) -0.0005(7) -0.0015(7) -0.0064(7)
C22 0.0334(10) 0.0231(10) 0.0189(8) 0.0014(8) -0.0084(7) -0.0004(7)
N1 0.0267(8) 0.0174(7) 0.0194(7) -0.0041(6) -0.0069(6) 0.0013(6)
N2 0.0228(7) 0.0179(7) 0.0161(7) 0.0007(6) -0.0046(6) -0.0035(6)
O1 0.0236(6) 0.0206(6) 0.0184(6) -0.0090(5) -0.0067(5) 0.0033(5)
O2 0.0263(7) 0.0192(6) 0.0144(5) 0.0035(5) -0.0050(5) -0.0026(5)
S1 0.0243(2) 0.0270(2) 0.0188(2) -0.01121(18) -0.00438(17) -0.00077(17)
S2 0.0346(3) 0.0224(2) 0.0188(2) 0.00750(19) -0.00583(19) -0.00583(17)

loop_
_atom_type_symbol
_atom_type_description
_atom_type_scat_dispersion_real
_atom_type_scat_dispersion_imag
_atom_type_scat_source
C C 0.0033 0.0016 'International Tables Vol C Tables 4.2.6.8 and 6.1.1.4'
H H 0.0000 0.0000 'International Tables Vol C Tables 4.2.6.8 and 6.1.1.4'
N N 0.0061 0.0033 'International Tables Vol C Tables 4.2.6.8 and 6.1.1.4'
O O 0.0106 0.0060 'International Tables Vol C Tables 4.2.6.8 and 6.1.1.4'
S S 0.1246 0.1234 'International Tables Vol C Tables 4.2.6.8 and 6.1.1.4'

loop_
_geom_angle_atom_site_label_1
_geom_angle_atom_site_label_2
_geom_angle_atom_site_label_3
_geom_angle_site_symmetry_1
_geom_angle_site_symmetry_3
_geom_angle
_geom_angle_publ_flag
C2 C1 C7 . . 123.81(15) ?
C2 C1 O1 . . 117.69(14) ?
C7 C1 O1 . . 118.01(15) ?
C1 C2 C4 . . 117.08(15) ?
C1 C2 C3 . . 121.59(15) ?
C4 C2 C3 . . 121.33(15) ?
C5 C4 C2 . . 120.96(17) ?
C4 C5 C6 . . 120.17(16) ?
C5 C6 C7 . . 121.04(16) ?
C6 C7 C1 . . 116.88(17) ?
C6 C7 C8 . . 122.60(16) ?
C1 C7 C8 . . 120.51(16) ?
N1 C9 O1 . . 109.89(14) ?
N1 C9 S1 . . 126.85(13) ?
O1 C9 S1 . . 123.25(12) ?
C18 C12 C13 . . 123.99(15) ?
C18 C12 O2 . . 118.21(15) ?
C13 C12 O2 . . 117.49(14) ?
C15 C13 C12 . . 117.21(15) ?
C15 C13 C14 . . 121.82(16) ?
C12 C13 C14 . . 120.97(15) ?
C16 C15 C13 . . 120.84(16) ?
C17 C16 C15 . . 120.16(16) ?
C16 C17 C18 . . 121.11(16) ?
C12 C18 C17 . . 116.68(16) ?
C12 C18 C19 . . 121.56(15) ?
C17 C18 C19 . . 121.75(16) ?
N2 C20 O2 . . 110.11(14) ?
N2 C20 S2 . . 126.20(13) ?
O2 C20 S2 . . 123.68(12) ?
C9 N1 C11 . . 121.87(15) ?
C9 N1 C10 . . 121.88(15) ?
C11 N1 C10 . . 116.20(14) ?
C20 N2 C22 . . 120.04(14) ?
C20 N2 C21 . . 122.08(14) ?
C22 N2 C21 . . 117.84(13) ?
C9 O1 C1 . . 119.84(12) ?
C20 O2 C12 . . 119.44(12) ?

loop_
_geom_bond_atom_site_label_1
_geom_bond_atom_site_label_2
_geom_bond_site_symmetry_2
_geom_bond_distance
_geom_bond_publ_flag
C1 C2 . 1.383(2) ?
C1 C7 . 1.395(2) ?
C1 O1 . 1.4064(19) ?
C2 C4 . 1.396(2) ?
C2 C3 . 1.500(2) ?
C4 C5 . 1.383(2) ?
C5 C6 . 1.383(3) ?
C6 C7 . 1.393(3) ?
C7 C8 . 1.505(3) ?
C9 N1 . 1.325(2) ?
C9 O1 . 1.363(2) ?
C9 S1 . 1.6696(17) ?
C10 N1 . 1.469(2) ?
C11 N1 . 1.461(2) ?
C12 C18 . 1.386(2) ?
C12 C13 . 1.388(2) ?
C12 O2 . 1.4094(19) ?
C13 C15 . 1.387(2) ?
C13 C14 . 1.503(2) ?
C15 C16 . 1.386(2) ?
C16 C17 . 1.381(3) ?
C17 C18 . 1.396(2) ?
C18 C19 . 1.501(2) ?
C20 N2 . 1.331(2) ?
C20 O2 . 1.360(2) ?
C20 S2 . 1.6630(17) ?
C21 N2 . 1.463(2) ?
C22 N2 . 1.459(2) ?
